data_7703896
loop_
_publ_author_name
'Gyton, Matthew R.'
'Leverett, Anthony R.'
'Cole, Marcus L.'
'McKay, Alasdair I.'

_publ_section_title
;
 Bulky bis(aryl)triazenides: just aspiring amidinates? A structural and
 spectroscopic study.
;
_journal_issue 17
_journal_name_full 'Dalton transactions (Cambridge, England : 2003)'
_journal_page_first 5653
_journal_page_last 5661
_journal_paper_doi 10.1039/d0dt00285b
_journal_volume 49
_journal_year 2020
_chemical_formula_moiety 'C48 H68 Ga2 I2 N6'
_chemical_formula_sum 'C48 H68 Ga2 I2 N6'
_chemical_formula_weight 1122.32
_chemical_name_systematic '[GaI(N3Dipp2)]2'
_chemical_properties_physical Air-sensitive,Moisture-sensitive,Oxygen-sensitive
_space_group_crystal_system triclinic
_space_group_IT_number 2
_space_group_name_Hall '-P 1'
_space_group_name_H-M_alt 'P -1'
_atom_sites_solution_hydrogens geom
_atom_sites_solution_primary dual
_audit_creation_date 2019-12-11
_audit_creation_method
;
Olex2 1.2
(compiled 2018.05.29 svn.r3508 for OlexSys, GUI svn.r5506)
;
_audit_update_record
;
2019-12-14 deposited with the CCDC.	2020-03-31 downloaded from the CCDC.
;
_cell_angle_alpha 96.760(17)
_cell_angle_beta 114.864(10)
_cell_angle_gamma 105.707(12)
_cell_formula_units_Z 1
_cell_length_a 10.764(3)
_cell_length_b 11.169(3)
_cell_length_c 12.729(5)
_cell_measurement_reflns_used 1935
_cell_measurement_temperature 150
_cell_measurement_theta_max 20.10
_cell_measurement_theta_min 2.23
_cell_volume 1288.8(7)
_computing_molecular_graphics 'Olex2 (Dolomanov et al., 2009)'
_computing_publication_material 'Olex2 (Dolomanov et al., 2009)'
_computing_structure_refinement 'ShelXL (Sheldrick, 2015)'
_computing_structure_solution 'ShelXT (Sheldrick, 2015)'
_diffrn_ambient_temperature 150.15
_diffrn_measured_fraction_theta_full 0.924
_diffrn_measured_fraction_theta_max 0.922
_diffrn_measurement_device_type 'Bruker APEX-II CCD'
_diffrn_measurement_method '\f and \w scans'
_diffrn_radiation_monochromator graphite
_diffrn_radiation_type MoK\a
_diffrn_radiation_wavelength 0.71073
_diffrn_reflns_av_R_equivalents 0.1076
_diffrn_reflns_av_unetI/netI 0.1663
_diffrn_reflns_Laue_measured_fraction_full 0.924
_diffrn_reflns_Laue_measured_fraction_max 0.922
_diffrn_reflns_limit_h_max 12
_diffrn_reflns_limit_h_min -12
_diffrn_reflns_limit_k_max 13
_diffrn_reflns_limit_k_min -12
_diffrn_reflns_limit_l_max 15
_diffrn_reflns_limit_l_min -15
_diffrn_reflns_number 11441
_diffrn_reflns_point_group_measured_fraction_full 0.924
_diffrn_reflns_point_group_measured_fraction_max 0.922
_diffrn_reflns_theta_full 25.000
_diffrn_reflns_theta_max 25.121
_diffrn_reflns_theta_min 2.112
_diffrn_standards_number 0
_exptl_absorpt_coefficient_mu 2.279
_exptl_absorpt_correction_T_max 0.7461
_exptl_absorpt_correction_T_min 0.5339
_exptl_absorpt_correction_type multi-scan
_exptl_absorpt_process_details
'SADABS-2012/1 (Bruker,2012) was used for absorption correction. wR2(int) was 0.1241 before and 0.0632 after correction. The Ratio of minimum to maximum transmission is 0.7156. The \l/2 correction factor is 0.0015.'
_exptl_crystal_colour colourless
_exptl_crystal_colour_primary colourless
_exptl_crystal_density_diffrn 1.446
_exptl_crystal_description block
_exptl_crystal_F_000 566
_exptl_crystal_size_max 0.12
_exptl_crystal_size_mid 0.05
_exptl_crystal_size_min 0.03
_refine_diff_density_max 1.944
_refine_diff_density_min -1.734
_refine_diff_density_rms 0.174
_refine_ls_extinction_coef 0.0112(19)
_refine_ls_extinction_expression Fc^*^=kFc[1+0.001xFc^2^\l^3^/sin(2\q)]^-1/4^
_refine_ls_extinction_method 'SHELXL-2018/3 (Sheldrick 2018)'
_refine_ls_goodness_of_fit_ref 1.060
_refine_ls_hydrogen_treatment constr
_refine_ls_matrix_type full
_refine_ls_number_parameters 303
_refine_ls_number_reflns 4243
_refine_ls_number_restraints 314
_refine_ls_restrained_S_all 1.030
_refine_ls_R_factor_all 0.1809
_refine_ls_R_factor_gt 0.0890
_refine_ls_shift/su_max 0.000
_refine_ls_shift/su_mean 0.000
_refine_ls_structure_factor_coef Fsqd
_refine_ls_weighting_details 'w=1/[\s^2^(Fo^2^)+(0.1028P)^2^+1.8361P] where P=(Fo^2^+2Fc^2^)/3'
_refine_ls_weighting_scheme calc
_refine_ls_wR_factor_gt 0.2015
_refine_ls_wR_factor_ref 0.2382
_reflns_Friedel_coverage 0.000
_reflns_number_gt 2037
_reflns_number_total 4243
_reflns_threshold_expression 'I > 2\s(I)'
_cod_data_source_file d0dt00285b2.cif
_cod_data_source_block 11
_cod_depositor_comments 'Adding full bibliography for 7703878--7703902.cif.'
_cod_database_code 7703896
_shelx_shelxl_version_number 2018/3
_shelx_space_group_comment
;
The symmetry employed for this shelxl refinement is uniquely defined
by the following loop, which should always be used as a source of
symmetry information in preference to the above space-group names.
They are only intended as comments.
;
_shelx_estimated_absorpt_t_max 0.935
_shelx_estimated_absorpt_t_min 0.772
_olex2_refinement_description
;
1. Fixed Uiso
 At 1.2 times of:
  All C(H) groups, All C(H,H) groups
 At 1.5 times of:
  All C(H,H,H) groups
2. Restrained distances
 C24A-C22 \\sim C24-C22 \\sim C23A-C22 \\sim C23-C22
 with sigma of 0.02
 C21-C19 \\sim C21A-C19
 with sigma of 0.02
3. Uiso/Uaniso restraints and constraints
C24A \\sim C22 \\sim C24 \\sim C23A \\sim C23: within 2A with sigma of 0.01 and
sigma for terminal atoms of 0.02
C21 \\sim C19 \\sim C21A \\sim C20: within 2A with sigma of 0.01 and sigma for
terminal atoms of 0.02
4. Rigid body (RIGU) restrains
 N3, I1, Ga1, N1, N2, C1, C13, C2, C6, C14, C18, C7, C3, C10, C5, C15, C19,
 C17, C22, C8, C9, C4, C12, C11, C16, C20, C21, C21A, C23, C24, C24A, C23A
 with sigma for 1-2 distances of 0.004 and sigma for 1-3 distances of 0.004
5. Others
 Sof(H22A)=Sof(C24A)=Sof(H24D)=Sof(H24E)=Sof(H24F)=Sof(C23A)=Sof(H23D)=
 Sof(H23E)=Sof(H23F)=1-FVAR(1)
 Sof(H22)=Sof(C23)=Sof(H23A)=Sof(H23B)=Sof(H23C)=Sof(C24)=Sof(H24A)=Sof(H24B)=
 Sof(H24C)=FVAR(1)
 Sof(H19A)=Sof(C21A)=Sof(H21D)=Sof(H21E)=Sof(H21F)=1-FVAR(2)
 Sof(H19)=Sof(C21)=Sof(H21A)=Sof(H21B)=Sof(H21C)=FVAR(2)
6.a Ternary CH refined with riding coordinates:
 C22(H22), C22(H22A), C19(H19), C19(H19A), C7(H7), C10(H10)
6.b Aromatic/amide H refined with riding coordinates:
 C17(H17), C15(H15), C16(H16), C3(H3), C4(H4), C5(H5)
6.c Idealised Me refined as rotating group:
 C8(H8A,H8B,H8C), C23(H23A,H23B,H23C), C12(H12A,H12B,H12C), C24(H24A,H24B,
 H24C), C11(H11A,H11B,H11C), C20(H20A,H20B,H20C), C21(H21A,H21B,H21C), C9(H9A,
 H9B,H9C), C24A(H24D,H24E,H24F), C23A(H23D,H23E,H23F), C21A(H21D,H21E,H21F)
;
_olex2_submission_special_instructions 'No special instructions were received'

loop_
_space_group_symop_operation_xyz
'x, y, z'
'-x, -y, -z'

loop_
_atom_site_label
_atom_site_type_symbol
_atom_site_fract_x
_atom_site_fract_y
_atom_site_fract_z
_atom_site_U_iso_or_equiv
_atom_site_adp_type
_atom_site_occupancy
_atom_site_site_symmetry_order
_atom_site_calc_flag
_atom_site_refinement_flags_posn
_atom_site_refinement_flags_adp
_atom_site_refinement_flags_occupancy
_atom_site_disorder_assembly
_atom_site_disorder_group
I1 I 0.17199(12) -0.00777(12) 0.45968(8) 0.0746(6) Uani 1 1 d . U . . .
Ga1 Ga 0.43051(16) -0.00713(13) 0.55478(10) 0.0398(5) Uani 1 1 d . U . . .
N1 N 0.4446(11) -0.1150(9) 0.6719(8) 0.043(3) Uani 1 1 d . U . . .
N3 N 0.5217(12) 0.0863(9) 0.7289(8) 0.043(3) Uani 1 1 d . U . . .
N2 N 0.5076(11) -0.0177(9) 0.7665(8) 0.040(3) Uani 1 1 d . U . . .
C14 C 0.5055(16) 0.2364(12) 0.8764(10) 0.047(3) Uani 1 1 d . U . . .
C13 C 0.5790(14) 0.2102(12) 0.8146(9) 0.039(3) Uani 1 1 d . U . . .
C18 C 0.7071(14) 0.3003(12) 0.8272(10) 0.041(3) Uani 1 1 d . U . . .
C17 C 0.7592(15) 0.4184(12) 0.9064(10) 0.049(3) Uani 1 1 d . U . . .
H17 H 0.846651 0.481765 0.918578 0.059 Uiso 1 1 calc R . . . .
C15 C 0.5643(16) 0.3570(13) 0.9538(11) 0.061(4) Uani 1 1 d . U . . .
H15 H 0.516997 0.377619 0.998071 0.073 Uiso 1 1 calc R . . . .
C22 C 0.7829(14) 0.2665(14) 0.7558(11) 0.058(3) Uani 1 1 d D U . . .
H22 H 0.752782 0.170613 0.729604 0.069 Uiso 0.737(14) 1 calc R . P A 1
H22A H 0.714977 0.195813 0.680208 0.069 Uiso 0.263(14) 1 calc R . P A 2
C1 C 0.4196(18) -0.2421(13) 0.6899(10) 0.056(3) Uani 1 1 d . U . . .
C16 C 0.6886(17) 0.4480(14) 0.9690(12) 0.063(4) Uani 1 1 d . U . . .
H16 H 0.726234 0.531166 1.022197 0.075 Uiso 1 1 calc R . . . .
C19 C 0.3630(17) 0.1435(14) 0.8604(12) 0.062(3) Uani 1 1 d D U . . .
H19 H 0.342068 0.053965 0.816752 0.075 Uiso 0.56(4) 1 calc R . P B 1
H19A H 0.341202 0.068316 0.796016 0.075 Uiso 0.44(4) 1 calc R . P B 2
C2 C 0.521(2) -0.3016(15) 0.6944(12) 0.071(4) Uani 1 1 d . U . . .
C7 C 0.659(2) -0.2349(17) 0.6891(16) 0.087(4) Uani 1 1 d . U . . .
H7 H 0.639627 -0.167817 0.645176 0.104 Uiso 1 1 calc R . . . .
C6 C 0.287(2) -0.3004(16) 0.6957(13) 0.081(4) Uani 1 1 d . U . . .
C10 C 0.177(2) -0.243(2) 0.6839(16) 0.102(5) Uani 1 1 d . U . . .
H10 H 0.215714 -0.153272 0.677774 0.122 Uiso 1 1 calc R . . . .
C3 C 0.492(3) -0.4285(18) 0.7101(15) 0.108(6) Uani 1 1 d . U . . .
H3 H 0.558839 -0.471537 0.715871 0.130 Uiso 1 1 calc R . . . .
C8 C 0.791(2) -0.163(2) 0.8155(17) 0.133(8) Uani 1 1 d . U . . .
H8A H 0.765340 -0.101797 0.857666 0.199 Uiso 1 1 calc GR . . . .
H8B H 0.875613 -0.115148 0.807109 0.199 Uiso 1 1 calc GR . . . .
H8C H 0.814410 -0.224960 0.861411 0.199 Uiso 1 1 calc GR . . . .
C23 C 0.730(2) 0.3213(19) 0.6394(15) 0.062(5) Uani 0.737(14) 1 d D U P A 1
H23A H 0.625656 0.273843 0.585680 0.093 Uiso 0.737(14) 1 calc GR . P A 1
H23B H 0.786091 0.310315 0.597259 0.093 Uiso 0.737(14) 1 calc GR . P A 1
H23C H 0.746927 0.413088 0.664458 0.093 Uiso 0.737(14) 1 calc GR . P A 1
C4 C 0.369(3) -0.4867(19) 0.7166(16) 0.121(7) Uani 1 1 d . U . . .
H4 H 0.351516 -0.571605 0.726651 0.146 Uiso 1 1 calc R . . . .
C12 C 0.159(2) -0.230(2) 0.7963(18) 0.139(9) Uani 1 1 d . U . . .
H12A H 0.109401 -0.315705 0.800338 0.209 Uiso 1 1 calc GR . . . .
H12B H 0.100191 -0.175929 0.793816 0.209 Uiso 1 1 calc GR . . . .
H12C H 0.255508 -0.190280 0.867288 0.209 Uiso 1 1 calc GR . . . .
C5 C 0.265(3) -0.4285(18) 0.7095(15) 0.114(6) Uani 1 1 d . U . . .
H5 H 0.180549 -0.475195 0.713857 0.137 Uiso 1 1 calc R . . . .
C24 C 0.9540(17) 0.329(2) 0.8179(17) 0.061(5) Uani 0.737(14) 1 d D U P A 1
H24A H 0.982996 0.422905 0.832399 0.091 Uiso 0.737(14) 1 calc GR . P A 1
H24B H 0.989655 0.295948 0.765602 0.091 Uiso 0.737(14) 1 calc GR . P A 1
H24C H 0.996319 0.307200 0.894509 0.091 Uiso 0.737(14) 1 calc GR . P A 1
C11 C 0.032(2) -0.314(2) 0.5674(17) 0.125(8) Uani 1 1 d . U . . .
H11A H 0.051666 -0.326152 0.499352 0.187 Uiso 1 1 calc GR . . . .
H11B H -0.032116 -0.263206 0.554546 0.187 Uiso 1 1 calc GR . . . .
H11C H -0.017076 -0.398532 0.574256 0.187 Uiso 1 1 calc GR . . . .
C20 C 0.2351(18) 0.1882(17) 0.7989(15) 0.081(4) Uani 1 1 d . U . . .
H20A H 0.252350 0.270397 0.849529 0.121 Uiso 1 1 calc GR . . . .
H20B H 0.144546 0.123392 0.786579 0.121 Uiso 1 1 calc GR . . . .
H20C H 0.225974 0.199496 0.721166 0.121 Uiso 1 1 calc GR . . . .
C21 C 0.348(4) 0.145(4) 0.978(2) 0.079(8) Uani 0.56(4) 1 d D U P B 1
H21A H 0.433072 0.131565 1.039576 0.119 Uiso 0.56(4) 1 calc GR . P B 1
H21B H 0.258408 0.075264 0.961042 0.119 Uiso 0.56(4) 1 calc GR . P B 1
H21C H 0.344547 0.227891 1.008215 0.119 Uiso 0.56(4) 1 calc GR . P B 1
C9 C 0.693(3) -0.326(2) 0.617(2) 0.146(9) Uani 1 1 d . U . . .
H9A H 0.744050 -0.374337 0.667948 0.218 Uiso 1 1 calc GR . . . .
H9B H 0.756323 -0.275823 0.588021 0.218 Uiso 1 1 calc GR . . . .
H9C H 0.602131 -0.385588 0.548418 0.218 Uiso 1 1 calc GR . . . .
C24A C 0.889(5) 0.220(5) 0.861(3) 0.054(7) Uani 0.263(14) 1 d D U P A 2
H24D H 0.965568 0.294817 0.925659 0.081 Uiso 0.263(14) 1 calc GR . P A 2
H24E H 0.933673 0.170101 0.828713 0.081 Uiso 0.263(14) 1 calc GR . P A 2
H24F H 0.831777 0.164963 0.891562 0.081 Uiso 0.263(14) 1 calc GR . P A 2
C23A C 0.878(6) 0.387(3) 0.736(5) 0.059(7) Uani 0.263(14) 1 d D U P A 2
H23D H 0.813573 0.421153 0.677285 0.089 Uiso 0.263(14) 1 calc GR . P A 2
H23E H 0.939544 0.360924 0.705600 0.089 Uiso 0.263(14) 1 calc GR . P A 2
H23F H 0.940642 0.453575 0.812185 0.089 Uiso 0.263(14) 1 calc GR . P A 2
C21A C 0.410(5) 0.090(4) 0.975(3) 0.068(8) Uani 0.44(4) 1 d D U P B 2
H21D H 0.452958 0.025212 0.964562 0.103 Uiso 0.44(4) 1 calc GR . P B 2
H21E H 0.324167 0.050504 0.984688 0.103 Uiso 0.44(4) 1 calc GR . P B 2
H21F H 0.482807 0.161059 1.045758 0.103 Uiso 0.44(4) 1 calc GR . P B 2

loop_
_atom_site_aniso_label
_atom_site_aniso_U_11
_atom_site_aniso_U_22
_atom_site_aniso_U_33
_atom_site_aniso_U_23
_atom_site_aniso_U_13
_atom_site_aniso_U_12
I1 0.0852(10) 0.1016(11) 0.0420(7) 0.0012(6) 0.0237(6) 0.0588(8)
Ga1 0.0670(11) 0.0303(9) 0.0134(7) 0.0015(6) 0.0108(7) 0.0200(8)
N1 0.077(8) 0.020(5) 0.020(5) -0.001(4) 0.013(5) 0.016(5)
N3 0.073(7) 0.019(5) 0.026(5) 0.005(4) 0.013(5) 0.017(5)
N2 0.064(7) 0.019(5) 0.022(5) -0.002(3) 0.011(5) 0.011(5)
C14 0.075(8) 0.031(6) 0.031(6) 0.006(5) 0.027(6) 0.011(5)
C13 0.051(7) 0.028(6) 0.022(6) 0.000(4) 0.007(5) 0.013(5)
C18 0.049(7) 0.033(6) 0.033(6) -0.004(5) 0.015(6) 0.016(5)
C17 0.064(9) 0.025(7) 0.038(7) -0.006(5) 0.019(6) -0.003(6)
C15 0.085(10) 0.041(7) 0.042(8) -0.007(6) 0.033(8) 0.005(6)
C22 0.056(7) 0.056(8) 0.055(7) -0.008(6) 0.026(6) 0.021(6)
C1 0.100(9) 0.022(6) 0.023(6) -0.004(5) 0.014(7) 0.016(6)
C16 0.086(11) 0.028(8) 0.050(8) -0.023(6) 0.032(8) -0.002(6)
C19 0.091(8) 0.050(8) 0.046(7) 0.009(6) 0.043(7) 0.009(6)
C2 0.123(10) 0.034(8) 0.038(8) 0.008(6) 0.015(8) 0.041(7)
C7 0.111(11) 0.054(11) 0.089(11) 0.013(8) 0.026(8) 0.059(9)
C6 0.099(10) 0.046(9) 0.042(8) -0.009(7) 0.015(8) -0.018(7)
C10 0.090(11) 0.084(13) 0.076(10) -0.022(10) 0.029(8) -0.015(9)
C3 0.208(19) 0.049(10) 0.057(10) 0.025(9) 0.042(14) 0.060(11)
C8 0.133(15) 0.115(19) 0.094(12) 0.027(11) 0.005(11) 0.044(13)
C23 0.075(11) 0.060(11) 0.061(8) 0.003(7) 0.041(8) 0.029(9)
C4 0.23(2) 0.023(11) 0.052(11) -0.007(8) 0.045(14) 0.006(10)
C12 0.125(18) 0.13(2) 0.102(12) -0.022(14) 0.063(13) -0.029(15)
C5 0.184(17) 0.038(9) 0.058(11) -0.012(8) 0.046(12) -0.024(9)
C24 0.057(8) 0.057(11) 0.065(9) 0.001(8) 0.035(7) 0.014(8)
C11 0.089(12) 0.115(18) 0.092(11) -0.027(12) 0.025(9) -0.025(11)
C20 0.089(10) 0.067(11) 0.081(9) -0.003(8) 0.045(8) 0.022(8)
C21 0.106(15) 0.070(15) 0.052(9) 0.009(10) 0.049(9) 0.000(12)
C9 0.20(2) 0.088(17) 0.19(2) 0.010(15) 0.101(18) 0.096(17)
C24A 0.051(13) 0.058(14) 0.060(12) -0.004(10) 0.034(11) 0.023(10)
C23A 0.065(12) 0.061(12) 0.062(12) -0.003(9) 0.041(9) 0.027(10)
C21A 0.101(16) 0.059(15) 0.046(10) 0.013(9) 0.050(10) 0.003(11)

loop_
_atom_type_symbol
_atom_type_description
_atom_type_scat_dispersion_real
_atom_type_scat_dispersion_imag
_atom_type_scat_source
C C 0.0033 0.0016 'International Tables Vol C Tables 4.2.6.8 and 6.1.1.4'
H H 0.0000 0.0000 'International Tables Vol C Tables 4.2.6.8 and 6.1.1.4'
Ga Ga 0.2307 1.6083 'International Tables Vol C Tables 4.2.6.8 and 6.1.1.4'
I I -0.4742 1.8119 'International Tables Vol C Tables 4.2.6.8 and 6.1.1.4'
N N 0.0061 0.0033 'International Tables Vol C Tables 4.2.6.8 and 6.1.1.4'

loop_
_geom_angle_atom_site_label_1
_geom_angle_atom_site_label_2
_geom_angle_atom_site_label_3
_geom_angle
_geom_angle_site_symmetry_1
_geom_angle_site_symmetry_3
_geom_angle_publ_flag
Ga1 Ga1 I1 121.54(8) 2_656 . ?
N1 Ga1 I1 106.9(3) . . ?
N1 Ga1 Ga1 122.8(3) . 2_656 ?
N1 Ga1 N3 62.7(4) . . ?
N3 Ga1 I1 105.9(3) . . ?
N3 Ga1 Ga1 122.4(3) . 2_656 ?
N2 N1 Ga1 95.4(7) . . ?
N2 N1 C1 117.6(9) . . ?
C1 N1 Ga1 147.0(7) . . ?
N2 N3 Ga1 95.2(6) . . ?
N2 N3 C13 118.8(9) . . ?
C13 N3 Ga1 145.7(8) . . ?
N1 N2 N3 106.7(9) . . ?
C13 C14 C19 124.5(12) . . ?
C15 C14 C13 117.1(13) . . ?
C15 C14 C19 118.4(12) . . ?
C14 C13 N3 120.3(12) . . ?
C14 C13 C18 123.2(11) . . ?
C18 C13 N3 116.4(11) . . ?
C13 C18 C22 121.0(11) . . ?
C17 C18 C13 116.2(11) . . ?
C17 C18 C22 122.8(13) . . ?
C18 C17 C16 122.1(13) . . ?
C16 C15 C14 121.8(13) . . ?
C18 C22 C23 107.8(11) . . ?
C18 C22 C24 117.2(12) . . ?
C18 C22 C24A 93.0(19) . . ?
C18 C22 C23A 114(2) . . ?
C24 C22 C23 103.4(14) . . ?
C23A C22 C24A 109(3) . . ?
N1 C1 C6 115.9(14) . . ?
C2 C1 N1 118.5(15) . . ?
C2 C1 C6 125.5(16) . . ?
C15 C16 C17 119.5(13) . . ?
C14 C19 C20 112.1(13) . . ?
C14 C19 C21 115.3(16) . . ?
C14 C19 C21A 104.2(19) . . ?
C20 C19 C21 95(2) . . ?
C20 C19 C21A 131(2) . . ?
C1 C2 C7 122.9(14) . . ?
C1 C2 C3 117.5(19) . . ?
C3 C2 C7 119.5(17) . . ?
C2 C7 C8 112.5(17) . . ?
C2 C7 C9 112.0(17) . . ?
C9 C7 C8 112.0(17) . . ?
C1 C6 C10 126.0(18) . . ?
C5 C6 C1 113(2) . . ?
C5 C6 C10 121(2) . . ?
C6 C10 C12 111(2) . . ?
C6 C10 C11 111.9(17) . . ?
C12 C10 C11 113.5(17) . . ?
C4 C3 C2 119(2) . . ?
C3 C4 C5 124(2) . . ?
C4 C5 C6 121(2) . . ?

loop_
_geom_bond_atom_site_label_1
_geom_bond_atom_site_label_2
_geom_bond_distance
_geom_bond_site_symmetry_2
_geom_bond_publ_flag
I1 Ga1 2.5227(19) . ?
Ga1 Ga1 2.426(3) 2_656 ?
Ga1 N1 2.007(10) . ?
Ga1 N3 2.009(9) . ?
N1 N2 1.302(12) . ?
N1 C1 1.437(16) . ?
N3 N2 1.303(13) . ?
N3 C13 1.450(14) . ?
C14 C13 1.388(17) . ?
C14 C15 1.374(17) . ?
C14 C19 1.516(19) . ?
C13 C18 1.402(17) . ?
C18 C17 1.371(16) . ?
C18 C22 1.531(17) . ?
C17 C16 1.381(18) . ?
C15 C16 1.364(18) . ?
C22 C23 1.607(17) . ?
C22 C24 1.567(17) . ?
C22 C24A 1.60(2) . ?
C22 C23A 1.57(2) . ?
C1 C2 1.40(2) . ?
C1 C6 1.44(2) . ?
C19 C20 1.52(2) . ?
C19 C21 1.57(2) . ?
C19 C21A 1.57(2) . ?
C2 C7 1.51(2) . ?
C2 C3 1.42(2) . ?
C7 C8 1.55(2) . ?
C7 C9 1.51(2) . ?
C6 C10 1.45(3) . ?
C6 C5 1.43(3) . ?
C10 C12 1.52(3) . ?
C10 C11 1.54(2) . ?
C3 C4 1.35(3) . ?
C4 C5 1.41(3) . ?
